data_7036544
loop_
_publ_author_name
'Vasko, Petra'
'Kinnunen, Virva'
'O Moilanen, Jani'
'Roemmele, Tracey L.'
'Boer\'e, Ren\'e T'
'Konu, Jari'
'Tuononen, Heikki M.'

_publ_section_title
;
 Group 13 complexes of dipyridylmethane, a forgotten ligand in
 coordination chemistry.
;
_journal_issue 41
_journal_name_full 'Dalton transactions (Cambridge, England : 2003)'
_journal_page_first 18247
_journal_page_last 18259
_journal_paper_doi 10.1039/c5dt02830b
_journal_volume 44
_journal_year 2015
_chemical_formula_moiety 'C11 H10 B2 Cl6 N2'
_chemical_formula_sum 'C11 H10 B2 Cl6 N2'
_chemical_formula_weight 404.53
_chemical_name_systematic
;
 ? 
;
_space_group_crystal_system triclinic
_space_group_IT_number 2
_space_group_name_Hall '-P 1'
_space_group_name_H-M_alt 'P -1'
_symmetry_space_group_name_Hall '-P 1'
_symmetry_space_group_name_H-M 'P -1'
_atom_sites_solution_hydrogens geom
_atom_sites_solution_primary direct
_atom_sites_solution_secondary difmap
_audit_creation_date 2013-03-21
_audit_creation_method
;
  Olex2 1.2
  (compiled Dec  5 2012 16:17:34, GUI svn.r4385)
;
_audit_update_record
;
2015-07-24 deposited with the CCDC.
2015-09-15 downloaded from the CCDC.
;
_cell_angle_alpha 112.339(5)
_cell_angle_beta 98.875(5)
_cell_angle_gamma 101.174(5)
_cell_formula_units_Z 2
_cell_length_a 7.5511(4)
_cell_length_b 10.7802(6)
_cell_length_c 11.2368(6)
_cell_measurement_reflns_used 3674
_cell_measurement_temperature 123.01(10)
_cell_measurement_theta_max 76.6260
_cell_measurement_theta_min 4.3990
_cell_volume 803.40(9)
_computing_cell_refinement
;
CrysAlisPro, Agilent Technologies,
Version 1.171.36.28 (release 01-02-2013 CrysAlis171 .NET)
(compiled Feb  1 2013,16:14:44)
;
_computing_data_collection
;
CrysAlisPro, Agilent Technologies,
Version 1.171.36.28 (release 01-02-2013 CrysAlis171 .NET)
(compiled Feb  1 2013,16:14:44)
;
_computing_data_reduction
;
CrysAlisPro, Agilent Technologies,
Version 1.171.36.28 (release 01-02-2013 CrysAlis171 .NET)
(compiled Feb  1 2013,16:14:44)
;
_computing_molecular_graphics
;
O. V. Dolomanov, L. J. Bourhis, R. J. Gildea, J. A. K. Howard and H. Puschmann,
OLEX2: a complete structure solution, refinement and analysis program.
J. Appl. Cryst. (2009). 42, 339-341.
;
_computing_publication_material
;
O. V. Dolomanov, L. J. Bourhis, R. J. Gildea, J. A. K. Howard and H. Puschmann,
OLEX2: a complete structure solution, refinement and analysis program.
J. Appl. Cryst. (2009). 42, 339-341.
;
_computing_structure_refinement
;
SHELXL, G.M. Sheldrick, Acta Cryst.
(2008). A64, 112-122
;
_computing_structure_solution 'SHELXS-97 (Sheldrick, 1990)'
_diffrn_ambient_temperature 123.01(10)
_diffrn_detector_area_resol_mean 10.3953
_diffrn_measured_fraction_theta_full 0.9908
_diffrn_measurement_details
;
  1 omega  -49.00   33.00   1.0000    2.0000
omega____ theta____ kappa____ phi______ frames
    -      -41.9013   37.0000 -150.0000 82

  2 omega   54.00   97.00   1.0000    2.0000
omega____ theta____ kappa____ phi______ frames
    -       41.9013 -125.0000 -150.0000 43

  3 omega  -80.00   20.00   1.0000    6.0000
omega____ theta____ kappa____ phi______ frames
    -      -50.5000   61.0000  120.0000 100

  4 omega  -80.00   22.00   1.0000    6.0000
omega____ theta____ kappa____ phi______ frames
    -      -50.5000   61.0000  -30.0000 102

  5 omega -117.00  -80.00   1.0000    6.0000
omega____ theta____ kappa____ phi______ frames
    -      -50.5000  -94.0000   90.0000 37

  6 omega   37.00  116.00   1.0000    6.0000
omega____ theta____ kappa____ phi______ frames
    -      112.0000 -111.0000  -90.0000 79

  7 omega   44.00   91.00   1.0000    6.0000
omega____ theta____ kappa____ phi______ frames
    -      112.0000  -30.0000   60.0000 47

  8 omega   59.00  176.00   1.0000    6.0000
omega____ theta____ kappa____ phi______ frames
    -      112.0000   15.0000  120.0000 117

  9 omega   42.00   78.00   1.0000    6.0000
omega____ theta____ kappa____ phi______ frames
    -      112.0000  -30.0000  120.0000 36

 10 omega  105.00  177.00   1.0000    6.0000
omega____ theta____ kappa____ phi______ frames
    -      112.0000   30.0000 -180.0000 72

 11 omega   43.00  116.00   1.0000    6.0000
omega____ theta____ kappa____ phi______ frames
    -      112.0000 -111.0000   90.0000 73

 12 omega   47.00   91.00   1.0000    6.0000
omega____ theta____ kappa____ phi______ frames
    -      112.0000  -30.0000  150.0000 44

 13 omega   36.00   91.00   1.0000    6.0000
omega____ theta____ kappa____ phi______ frames
    -      112.0000  -30.0000 -150.0000 55

 14 omega   36.00   91.00   1.0000    6.0000
omega____ theta____ kappa____ phi______ frames
    -      112.0000  -30.0000  -90.0000 55

 15 omega   36.00  142.00   1.0000    6.0000
omega____ theta____ kappa____ phi______ frames
    -      112.0000  -77.0000   90.0000 106

 16 omega   44.00  145.00   1.0000    6.0000
omega____ theta____ kappa____ phi______ frames
    -      112.0000  -77.0000  -90.0000 101
;
_diffrn_measurement_device_type 'SuperNova, Dual, Cu at zero, Atlas'
_diffrn_measurement_method '\w scans'
_diffrn_orient_matrix_UB_11 0.1250208000
_diffrn_orient_matrix_UB_12 0.1508272000
_diffrn_orient_matrix_UB_13 0.0565374000
_diffrn_orient_matrix_UB_21 -0.1156413000
_diffrn_orient_matrix_UB_22 0.0471545000
_diffrn_orient_matrix_UB_23 0.1020319000
_diffrn_orient_matrix_UB_31 0.1309856000
_diffrn_orient_matrix_UB_32 -0.0294952000
_diffrn_orient_matrix_UB_33 0.0992116000
_diffrn_radiation_monochromator mirror
_diffrn_radiation_type 'Cu K\a'
_diffrn_radiation_wavelength 1.5418
_diffrn_reflns_av_R_equivalents 0.0248
_diffrn_reflns_av_unetI/netI 0.0285
_diffrn_reflns_limit_h_max 9
_diffrn_reflns_limit_h_min -7
_diffrn_reflns_limit_k_max 12
_diffrn_reflns_limit_k_min -12
_diffrn_reflns_limit_l_max 13
_diffrn_reflns_limit_l_min -12
_diffrn_reflns_number 5268
_diffrn_reflns_theta_full 67.00
_diffrn_reflns_theta_max 67.00
_diffrn_reflns_theta_min 4.39
_diffrn_source 'SuperNova (Cu) X-ray Source'
_exptl_absorpt_coefficient_mu 9.675
_exptl_absorpt_correction_T_max 0.497
_exptl_absorpt_correction_T_min 0.221
_exptl_absorpt_correction_type analytical
_exptl_absorpt_process_details
;
CrysAlisPro, Agilent Technologies,
Version 1.171.36.28 (release 01-02-2013 CrysAlis171 .NET)
(compiled Feb  1 2013,16:14:44)
Analytical numeric absorption correction using a multifaceted crystal
            model based on expressions derived by R.C. Clark & J.S. Reid.
(Clark, R. C. & Reid, J. S. (1995). Acta Cryst. A51, 887-897)
;
_exptl_crystal_colour colourless
_exptl_crystal_colour_primary colourless
_exptl_crystal_density_diffrn 1.672
_exptl_crystal_density_method 'not measured'
_exptl_crystal_description block
_exptl_crystal_F_000 404
_exptl_crystal_size_max 0.3046
_exptl_crystal_size_mid 0.1610
_exptl_crystal_size_min 0.0865
_refine_diff_density_max 1.251
_refine_diff_density_min -0.568
_refine_diff_density_rms 0.177
_refine_ls_extinction_method none
_refine_ls_goodness_of_fit_ref 1.085
_refine_ls_hydrogen_treatment constr
_refine_ls_matrix_type full
_refine_ls_number_parameters 190
_refine_ls_number_reflns 2831
_refine_ls_number_restraints 0
_refine_ls_restrained_S_all 1.085
_refine_ls_R_factor_all 0.0554
_refine_ls_R_factor_gt 0.0539
_refine_ls_shift/su_max 0.000
_refine_ls_shift/su_mean 0.000
_refine_ls_structure_factor_coef Fsqd
_refine_ls_weighting_details 'calc w=1/[\s^2^(Fo^2^)+(0.1290P)^2^+0.0063P] where P=(Fo^2^+2Fc^2^)/3'
_refine_ls_weighting_scheme calc
_refine_ls_wR_factor_gt 0.1567
_refine_ls_wR_factor_ref 0.1591
_reflns_number_gt 2667
_reflns_number_total 2831
_reflns_threshold_expression >2sigma(I)
_cod_data_source_file c5dt02830b2.cif
_cod_data_source_block 4
_cod_depositor_comments 'Adding full bibliography for 7036540--7036544.cif.'
_cod_original_cell_volume 803.40(8)
_cod_database_code 7036544
_chemical_oxdiff_formula 'C11 H10 N2 B2 Cl6'
_reflns_odcompleteness_completeness 99.08
_reflns_odcompleteness_iscentric 1
_reflns_odcompleteness_theta 71.98
_olex2_refinement_description
;
1. Fixed Uiso
 At 1.2 times of:
  H9 of C9, H11 of C11, H2 of C2, H10 of C10, H8 of C8, H3 of C3, H4 of C4,
  {H6A,H6B} of C6, H1 of C1
2.a Secondary CH2 refined with riding coordinates:
 C6(H6A,H6B)
2.b Aromatic/amide H refined with riding coordinates:
 C1(H1), C4(H4), C3(H3), C8(H8), C10(H10), C2(H2), C11(H11), C9(H9)
;

loop_
_space_group_symop_id
_space_group_symop_operation_xyz
1 'x, y, z'
2 '-x, -y, -z'

loop_
_atom_site_label
_atom_site_type_symbol
_atom_site_fract_x
_atom_site_fract_y
_atom_site_fract_z
_atom_site_U_iso_or_equiv
_atom_site_adp_type
_atom_site_occupancy
_atom_site_symmetry_multiplicity
_atom_site_calc_flag
_atom_site_refinement_flags
Cl2 Cl 0.32975(10) 0.58815(7) 0.34385(7) 0.0255(2) Uani 1 1 d .
Cl4 Cl 0.75145(9) 0.88500(7) 0.30326(7) 0.0211(2) Uani 1 1 d .
Cl6 Cl 0.47548(9) 0.77282(7) 0.03237(7) 0.0221(2) Uani 1 1 d .
Cl1 Cl 0.08136(10) 0.75596(7) 0.48471(7) 0.0239(2) Uani 1 1 d .
Cl5 Cl 0.80652(9) 1.01790(7) 0.11511(8) 0.0256(2) Uani 1 1 d .
Cl3 Cl -0.06208(12) 0.44638(8) 0.31891(8) 0.0342(3) Uani 1 1 d .
N1 N 0.0257(3) 0.6432(2) 0.2096(2) 0.0175(5) Uani 1 1 d .
N2 N 0.5051(3) 1.0304(2) 0.2404(2) 0.0172(5) Uani 1 1 d .
C1 C -0.1374(4) 0.5598(3) 0.1188(3) 0.0198(6) Uani 1 1 d .
H1 H -0.2048 0.4865 0.1322 0.024 Uiso 1 1 calc R
C6 C 0.3086(4) 0.8455(3) 0.2877(3) 0.0189(6) Uani 1 1 d .
H6A H 0.3026 0.8560 0.3765 0.023 Uiso 1 1 calc R
H6B H 0.4060 0.8008 0.2647 0.023 Uiso 1 1 calc R
C4 C 0.0567(4) 0.7740(3) 0.0806(3) 0.0203(6) Uani 1 1 d .
H4 H 0.1237 0.8484 0.0684 0.024 Uiso 1 1 calc R
C3 C -0.1085(4) 0.6870(3) -0.0118(3) 0.0217(6) Uani 1 1 d .
H3 H -0.1519 0.7016 -0.0861 0.026 Uiso 1 1 calc R
C8 C 0.2574(4) 1.0794(3) 0.3425(3) 0.0231(6) Uani 1 1 d .
H8 H 0.1587 1.0500 0.3747 0.028 Uiso 1 1 calc R
C7 C 0.3596(4) 0.9880(3) 0.2883(3) 0.0189(6) Uani 1 1 d .
C10 C 0.4463(4) 1.2546(3) 0.3017(3) 0.0230(6) Uani 1 1 d .
H10 H 0.4778 1.3438 0.3048 0.028 Uiso 1 1 calc R
B1 B 0.0912(5) 0.6089(3) 0.3353(3) 0.0214(7) Uani 1 1 d .
C2 C -0.2074(4) 0.5782(3) 0.0087(3) 0.0218(6) Uani 1 1 d .
H2 H -0.3193 0.5186 -0.0510 0.026 Uiso 1 1 calc R
C11 C 0.5461(4) 1.1616(3) 0.2491(3) 0.0203(6) Uani 1 1 d .
H11 H 0.6464 1.1907 0.2182 0.024 Uiso 1 1 calc R
C5 C 0.1238(4) 0.7521(3) 0.1911(3) 0.0181(6) Uani 1 1 d .
C9 C 0.2985(4) 1.2130(3) 0.3497(3) 0.0248(6) Uani 1 1 d .
H9 H 0.2287 1.2733 0.3859 0.030 Uiso 1 1 calc R
B2 B 0.6309(4) 0.9307(3) 0.1761(3) 0.0194(6) Uani 1 1 d .

loop_
_atom_site_aniso_label
_atom_site_aniso_U_11
_atom_site_aniso_U_22
_atom_site_aniso_U_33
_atom_site_aniso_U_23
_atom_site_aniso_U_13
_atom_site_aniso_U_12
Cl2 0.0327(4) 0.0212(4) 0.0218(4) 0.0080(3) 0.0036(3) 0.0109(3)
Cl4 0.0216(4) 0.0198(4) 0.0217(4) 0.0090(3) 0.0040(3) 0.0060(3)
Cl6 0.0250(4) 0.0187(4) 0.0183(4) 0.0035(3) 0.0051(3) 0.0055(3)
Cl1 0.0323(4) 0.0217(4) 0.0158(4) 0.0057(3) 0.0094(3) 0.0053(3)
Cl5 0.0265(4) 0.0247(4) 0.0347(5) 0.0171(3) 0.0174(3) 0.0097(3)
Cl3 0.0468(5) 0.0215(4) 0.0272(5) 0.0142(3) 0.0011(3) -0.0079(3)
N1 0.0217(11) 0.0141(11) 0.0132(11) 0.0022(9) 0.0051(9) 0.0044(9)
N2 0.0190(11) 0.0152(11) 0.0159(12) 0.0060(10) 0.0043(9) 0.0026(9)
C1 0.0205(13) 0.0154(13) 0.0192(14) 0.0040(11) 0.0056(11) 0.0020(10)
C6 0.0210(13) 0.0194(14) 0.0150(14) 0.0083(11) 0.0034(11) 0.0016(11)
C4 0.0229(14) 0.0165(13) 0.0222(15) 0.0076(12) 0.0079(11) 0.0065(11)
C3 0.0266(14) 0.0221(14) 0.0182(14) 0.0086(12) 0.0068(11) 0.0097(11)
C8 0.0226(14) 0.0226(15) 0.0232(16) 0.0086(12) 0.0081(12) 0.0045(11)
C7 0.0198(13) 0.0188(14) 0.0143(13) 0.0050(11) 0.0039(10) 0.0016(10)
C10 0.0259(14) 0.0154(14) 0.0239(15) 0.0062(12) 0.0035(12) 0.0043(11)
B1 0.0293(16) 0.0155(15) 0.0143(15) 0.0044(13) 0.0030(13) 0.0008(12)
C2 0.0209(13) 0.0187(14) 0.0193(15) 0.0031(12) 0.0022(11) 0.0039(11)
C11 0.0221(13) 0.0172(14) 0.0205(15) 0.0082(12) 0.0056(11) 0.0022(11)
C5 0.0201(13) 0.0152(13) 0.0172(14) 0.0041(11) 0.0078(11) 0.0042(10)
C9 0.0268(15) 0.0205(15) 0.0249(16) 0.0052(12) 0.0085(12) 0.0091(12)
B2 0.0209(14) 0.0181(15) 0.0189(16) 0.0072(13) 0.0062(12) 0.0048(12)

loop_
_atom_type_symbol
_atom_type_description
_atom_type_scat_dispersion_real
_atom_type_scat_dispersion_imag
_atom_type_scat_source
C C 0.0181 0.0091 'International Tables Vol C Tables 4.2.6.8 and 6.1.1.4'
H H 0.0000 0.0000 'International Tables Vol C Tables 4.2.6.8 and 6.1.1.4'
B B 0.0090 0.0039 'International Tables Vol C Tables 4.2.6.8 and 6.1.1.4'
N N 0.0311 0.0180 'International Tables Vol C Tables 4.2.6.8 and 6.1.1.4'
Cl Cl 0.3639 0.7018 'International Tables Vol C Tables 4.2.6.8 and 6.1.1.4'

loop_
_exptl_crystal_face_index_h
_exptl_crystal_face_index_k
_exptl_crystal_face_index_l
_exptl_crystal_face_perp_dist
_exptl_oxdiff_crystal_face_indexfrac_h
_exptl_oxdiff_crystal_face_indexfrac_k
_exptl_oxdiff_crystal_face_indexfrac_l
_exptl_oxdiff_crystal_face_x
_exptl_oxdiff_crystal_face_y
_exptl_oxdiff_crystal_face_z
0 -1 7 0.0881 0.0000 -1.0000 7.0000 0.2449 0.6671 0.7240
0 1 -7 0.0881 -0.0000 1.0000 -7.0000 -0.2449 -0.6671 -0.7240
4 -5 3 0.1203 4.0000 -5.0000 3.0000 -0.0844 -0.3922 0.9691
-4 5 -3 0.1203 -4.0000 5.0000 -3.0000 0.0844 0.3922 -0.9691
0 -7 2 0.0433 0.0000 -7.0000 2.0000 -0.9427 -0.1260 0.4049
0 7 -2 0.0433 -0.0000 7.0000 -2.0000 0.9427 0.1260 -0.4049
-3 2 -5 0.1115 -3.0000 2.0000 -5.0000 -0.3561 -0.0689 -0.9480
3 -2 5 0.1115 3.0000 -2.0000 5.0000 0.3561 0.0689 0.9480
-4 4 2 0.1291 -4.0000 4.0000 2.0000 0.2163 0.8552 -0.4435
4 -4 -2 0.1291 4.0000 -4.0000 -2.0000 -0.2163 -0.8552 0.4435
1 1 -7 0.0502 1.0000 1.0000 -7.0000 -0.1199 -0.7827 -0.5930
-5 2 3 0.1370 -5.0000 2.0000 3.0000 -0.1538 0.9786 -0.4163
-4 -2 0 0.1287 -4.0000 -2.0000 0.0000 -0.8017 0.3683 -0.4650
4 3 -1 0.1203 4.0000 3.0000 -1.0000 0.8960 -0.4231 0.3362
0 3 -7 0.0591 -0.0000 3.0000 -7.0000 0.0567 -0.5728 -0.7830

loop_
_geom_angle_atom_site_label_1
_geom_angle_atom_site_label_2
_geom_angle_atom_site_label_3
_geom_angle
C1 N1 B1 118.0(2)
C1 N1 C5 118.4(2)
C5 N1 B1 123.6(2)
C7 N2 B2 122.7(2)
C11 N2 C7 118.6(2)
C11 N2 B2 118.7(2)
N1 C1 H1 118.3
N1 C1 C2 123.5(3)
C2 C1 H1 118.3
H6A C6 H6B 107.8
C7 C6 H6A 108.9
C7 C6 H6B 108.9
C7 C6 C5 113.2(2)
C5 C6 H6A 108.9
C5 C6 H6B 108.9
C3 C4 H4 119.5
C3 C4 C5 121.1(3)
C5 C4 H4 119.5
C4 C3 H3 120.7
C2 C3 C4 118.7(3)
C2 C3 H3 120.7
C7 C8 H8 119.2
C9 C8 H8 119.2
C9 C8 C7 121.5(3)
N2 C7 C6 122.3(2)
N2 C7 C8 119.6(3)
C8 C7 C6 118.1(2)
C11 C10 H10 120.6
C11 C10 C9 118.8(3)
C9 C10 H10 120.6
Cl1 B1 Cl2 111.76(17)
Cl3 B1 Cl2 107.74(17)
Cl3 B1 Cl1 109.85(17)
N1 B1 Cl2 109.3(2)
N1 B1 Cl1 106.81(19)
N1 B1 Cl3 111.38(19)
C1 C2 C3 118.7(3)
C1 C2 H2 120.7
C3 C2 H2 120.7
N2 C11 C10 123.2(3)
N2 C11 H11 118.4
C10 C11 H11 118.4
N1 C5 C6 120.2(2)
N1 C5 C4 119.7(3)
C4 C5 C6 120.0(2)
C8 C9 C10 118.3(3)
C8 C9 H9 120.9
C10 C9 H9 120.9
Cl4 B2 Cl6 111.24(17)
Cl5 B2 Cl4 109.00(16)
Cl5 B2 Cl6 108.03(17)
N2 B2 Cl4 109.28(19)
N2 B2 Cl6 108.11(19)
N2 B2 Cl5 111.2(2)

loop_
_geom_bond_atom_site_label_1
_geom_bond_atom_site_label_2
_geom_bond_distance
Cl2 B1 1.851(3)
Cl4 B2 1.849(3)
Cl6 B2 1.853(3)
Cl1 B1 1.843(3)
Cl5 B2 1.844(3)
Cl3 B1 1.829(3)
N1 C1 1.361(4)
N1 B1 1.621(4)
N1 C5 1.366(4)
N2 C7 1.371(4)
N2 C11 1.349(4)
N2 B2 1.612(4)
C1 H1 0.9300
C1 C2 1.368(4)
C6 H6A 0.9700
C6 H6B 0.9700
C6 C7 1.507(4)
C6 C5 1.516(4)
C4 H4 0.9300
C4 C3 1.386(4)
C4 C5 1.389(4)
C3 H3 0.9300
C3 C2 1.381(4)
C8 H8 0.9300
C8 C7 1.385(4)
C8 C9 1.381(4)
C10 H10 0.9300
C10 C11 1.379(4)
C10 C9 1.384(4)
C2 H2 0.9300
C11 H11 0.9300
C9 H9 0.9300

loop_
_geom_torsion_atom_site_label_1
_geom_torsion_atom_site_label_2
_geom_torsion_atom_site_label_3
_geom_torsion_atom_site_label_4
_geom_torsion
N1 C1 C2 C3 -0.2(4)
C1 N1 B1 Cl2 125.4(2)
C1 N1 B1 Cl1 -113.5(2)
C1 N1 B1 Cl3 6.4(3)
C1 N1 C5 C6 -178.4(2)
C1 N1 C5 C4 -0.6(4)
C4 C3 C2 C1 -0.6(4)
C3 C4 C5 N1 -0.2(4)
C3 C4 C5 C6 177.6(2)
C7 N2 C11 C10 -1.3(4)
C7 N2 B2 Cl4 -62.3(3)
C7 N2 B2 Cl6 58.9(3)
C7 N2 B2 Cl5 177.4(2)
C7 C6 C5 N1 -156.7(2)
C7 C6 C5 C4 25.5(4)
C7 C8 C9 C10 -0.3(5)
B1 N1 C1 C2 179.9(3)
B1 N1 C5 C6 2.5(4)
B1 N1 C5 C4 -179.7(2)
C11 N2 C7 C6 -177.5(2)
C11 N2 C7 C8 0.8(4)
C11 N2 B2 Cl4 116.8(2)
C11 N2 B2 Cl6 -122.0(2)
C11 N2 B2 Cl5 -3.6(3)
C11 C10 C9 C8 -0.1(4)
C5 N1 C1 C2 0.8(4)
C5 N1 B1 Cl2 -55.5(3)
C5 N1 B1 Cl1 65.6(3)
C5 N1 B1 Cl3 -174.5(2)
C5 C6 C7 N2 -111.2(3)
C5 C6 C7 C8 70.5(3)
C5 C4 C3 C2 0.8(4)
C9 C8 C7 N2 -0.1(4)
C9 C8 C7 C6 178.3(3)
C9 C10 C11 N2 0.9(5)
B2 N2 C7 C6 1.5(4)
B2 N2 C7 C8 179.9(3)
B2 N2 C11 C10 179.6(3)
